data_4322136
loop_
_publ_author_name
'Mark T. Miller'
'Peter K. Gantzel'
'Timothy B. Karpishin'

_publ_section_title
;
 Effects of Sterics and Electronic Delocalization on the Photophysical,
 Structural, and Electrochemical Properties of 2,9-Disubstituted
 1,10-Phenanthroline Copper(I) Complexes
;
_journal_name_full 'Inorganic Chemistry'
_journal_page_first 3414
_journal_page_last 3422
_journal_paper_doi 10.1021/ic9900399
_journal_volume 38
_journal_year 1999
_chemical_formula_sum 'C56 H32 Cu F6 N4 P'
_chemical_formula_weight 969.37
_chemical_name_systematic
; 
 ? 
;
_space_group_IT_number 2
_symmetry_cell_setting triclinic
_symmetry_space_group_name_Hall '-P 1'
_symmetry_space_group_name_H-M 'P -1'
_atom_sites_solution_hydrogens geom
_atom_sites_solution_primary direct
_atom_sites_solution_secondary difmap
_audit_creation_method SHELXL
_cell_angle_alpha 87.23(4)
_cell_angle_beta 66.48(3)
_cell_angle_gamma 61.84(4)
_cell_formula_units_Z 2
_cell_length_a 13.327(7)
_cell_length_b 14.114(7)
_cell_length_c 15.175(5)
_cell_measurement_temperature 295(2)
_cell_volume 2273(2)
_computing_structure_refinement 'SHELXL-93 (Sheldrick, 1993)'
_computing_structure_solution 'SHELXS-86 (Sheldrick, 1990)'
_diffrn_ambient_temperature 295(2)
_diffrn_radiation_monochromator graphite
_diffrn_radiation_source 'fine-focus sealed tube'
_diffrn_radiation_type MoK\a
_diffrn_radiation_wavelength 0.71073
_diffrn_reflns_av_R_equivalents 0.0359
_diffrn_reflns_av_sigmaI/netI 0.0243
_diffrn_reflns_limit_h_max 0
_diffrn_reflns_limit_h_min -14
_diffrn_reflns_limit_k_max 13
_diffrn_reflns_limit_k_min -15
_diffrn_reflns_limit_l_max 14
_diffrn_reflns_limit_l_min -16
_diffrn_reflns_number 6262
_diffrn_reflns_theta_max 22.50
_diffrn_reflns_theta_min 1.66
_exptl_absorpt_coefficient_mu 0.584
_exptl_crystal_density_diffrn 1.417
_exptl_crystal_F_000 988
_exptl_crystal_size_max 1.30
_exptl_crystal_size_mid 0.80
_exptl_crystal_size_min 0.15
_refine_diff_density_max 0.524
_refine_diff_density_min -0.358
_refine_diff_density_rms 0.055
_refine_ls_extinction_method none
_refine_ls_goodness_of_fit_all 1.021
_refine_ls_goodness_of_fit_obs 1.041
_refine_ls_matrix_type full
_refine_ls_number_parameters 613
_refine_ls_number_reflns 5950
_refine_ls_number_restraints 0
_refine_ls_restrained_S_all 1.029
_refine_ls_restrained_S_obs 1.041
_refine_ls_R_factor_all 0.0678
_refine_ls_R_factor_obs 0.0547
_refine_ls_shift/esd_max 0.056
_refine_ls_shift/esd_mean 0.009
_refine_ls_structure_factor_coef Fsqd
_refine_ls_weighting_details 'w=1/[\s^2^(Fo^2^)+(0.0963P)^2^+1.4867P] where P=(Fo^2^+2Fc^2^)/3'
_refine_ls_weighting_scheme calc
_refine_ls_wR_factor_all 0.1599
_refine_ls_wR_factor_obs 0.1445
_reflns_number_observed 4851
_reflns_number_total 5952
_reflns_observed_criterion >2sigma(I)
_cod_data_source_file ic9900399_3.cif
_cod_data_source_block e
_cod_depositor_comments
;
The following automatic conversions were performed:

'_refine_ls_weighting_scheme' value 'calc
w=1/[\s^2^(Fo^2^)+(0.0963P)^2^+1.4867P] where P=(Fo^2^+2Fc^2^)/3' was
changed to 'calc'. New tag '_refine_ls_weighting_details' was
created. The value of the new tag was set to
'w=1/[\s^2^(Fo^2^)+(0.0963P)^2^+1.4867P] where P=(Fo^2^+2Fc^2^)/3'.

Automatic conversion script
Id: cif_fix_values 3143 2015-03-26 13:38:13Z robertas 
;
_cod_original_cell_volume 2272.6(18)
_cod_database_code 4322136

loop_
_symmetry_equiv_pos_as_xyz
'x, y, z'
'-x, -y, -z'

loop_
_atom_site_aniso_label
_atom_site_aniso_U_11
_atom_site_aniso_U_22
_atom_site_aniso_U_33
_atom_site_aniso_U_23
_atom_site_aniso_U_13
_atom_site_aniso_U_12
Cu1 0.0679(3) 0.0564(3) 0.0529(3) 0.0104(2) -0.0198(2) -0.0336(3)
P1 0.0993(10) 0.0643(8) 0.1017(10) 0.0024(7) -0.0414(8) -0.0398(8)
F1 0.141(3) 0.099(3) 0.221(5) 0.008(3) -0.080(3) -0.021(2)
F2 0.285(6) 0.146(4) 0.186(4) 0.007(3) -0.145(5) -0.102(4)
F3 0.230(5) 0.105(3) 0.223(5) -0.021(3) -0.163(5) 0.018(3)
F4 0.231(6) 0.173(5) 0.316(7) -0.101(5) -0.176(6) -0.032(4)
F5 0.186(5) 0.302(8) 0.188(5) 0.122(5) -0.073(4) -0.130(5)
F6 0.278(8) 0.224(6) 0.213(6) 0.049(5) 0.022(5) -0.161(6)
N1A 0.062(2) 0.051(2) 0.056(2) 0.008(2) -0.026(2) -0.028(2)
N2A 0.056(2) 0.049(2) 0.053(2) 0.0075(14) -0.0174(15) -0.025(2)
C1A 0.073(3) 0.064(3) 0.064(3) 0.004(2) -0.032(2) -0.032(2)
C2A 0.103(4) 0.078(3) 0.080(3) 0.000(3) -0.048(3) -0.048(3)
C3A 0.096(3) 0.065(3) 0.096(4) 0.005(3) -0.045(3) -0.045(3)
C4A 0.061(3) 0.053(2) 0.087(3) 0.008(2) -0.030(2) -0.027(2)
C5A 0.049(2) 0.051(2) 0.065(3) 0.006(2) -0.022(2) -0.023(2)
C6A 0.049(2) 0.053(2) 0.059(2) 0.010(2) -0.018(2) -0.023(2)
C7A 0.060(2) 0.058(2) 0.064(3) 0.014(2) -0.014(2) -0.029(2)
C8A 0.085(3) 0.071(3) 0.059(3) 0.020(2) -0.013(2) -0.041(3)
C9A 0.084(3) 0.076(3) 0.045(2) 0.012(2) -0.015(2) -0.038(3)
C10A 0.057(2) 0.057(2) 0.046(2) 0.005(2) -0.014(2) -0.025(2)
C11A 0.081(3) 0.064(3) 0.087(3) 0.021(3) -0.023(3) -0.042(3)
C12A 0.077(3) 0.053(3) 0.106(4) 0.014(3) -0.031(3) -0.038(2)
C1C 0.094(3) 0.069(3) 0.061(3) 0.011(2) -0.043(3) -0.040(3)
C2C 0.093(4) 0.075(3) 0.086(3) 0.006(3) -0.041(3) -0.027(3)
C3C 0.116(5) 0.071(3) 0.108(4) 0.021(3) -0.057(4) -0.030(3)
C4C 0.138(5) 0.094(4) 0.104(4) 0.046(3) -0.071(4) -0.069(4)
C5C 0.095(4) 0.112(5) 0.078(3) 0.030(3) -0.037(3) -0.047(4)
C6C 0.090(4) 0.075(3) 0.074(3) 0.018(3) -0.041(3) -0.027(3)
C7C 0.093(3) 0.072(3) 0.061(3) 0.007(2) -0.042(3) -0.039(3)
C8C 0.087(3) 0.071(3) 0.059(3) 0.003(2) -0.037(2) -0.036(3)
C1D 0.062(2) 0.059(3) 0.050(2) 0.003(2) -0.015(2) -0.027(2)
C2D 0.098(4) 0.059(3) 0.109(4) 0.016(3) -0.063(3) -0.030(3)
C3D 0.118(4) 0.076(4) 0.130(5) 0.013(3) -0.078(4) -0.045(3)
C4D 0.104(4) 0.058(3) 0.101(4) 0.008(3) -0.045(3) -0.037(3)
C5D 0.093(3) 0.060(3) 0.081(3) 0.022(2) -0.040(3) -0.033(3)
C6D 0.075(3) 0.067(3) 0.058(3) 0.012(2) -0.028(2) -0.029(2)
C7D 0.063(3) 0.064(3) 0.048(2) 0.005(2) -0.016(2) -0.027(2)
C8D 0.066(3) 0.065(3) 0.040(2) 0.007(2) -0.016(2) -0.029(2)
N1B 0.061(2) 0.059(2) 0.052(2) -0.001(2) -0.020(2) -0.030(2)
N2B 0.064(2) 0.056(2) 0.048(2) 0.0066(15) -0.022(2) -0.031(2)
C1B 0.059(3) 0.062(3) 0.071(3) -0.008(2) -0.024(2) -0.023(2)
C2B 0.064(3) 0.077(3) 0.087(4) -0.019(3) -0.011(3) -0.020(3)
C3B 0.068(3) 0.109(4) 0.071(3) -0.016(3) -0.001(3) -0.044(3)
C4B 0.076(3) 0.092(3) 0.047(2) -0.004(2) -0.012(2) -0.052(3)
C5B 0.063(3) 0.070(3) 0.050(2) -0.003(2) -0.020(2) -0.038(2)
C6B 0.074(3) 0.069(3) 0.045(2) 0.009(2) -0.025(2) -0.042(2)
C7B 0.099(3) 0.077(3) 0.054(2) 0.018(2) -0.035(2) -0.057(3)
C8B 0.119(4) 0.078(3) 0.078(3) 0.034(3) -0.053(3) -0.059(3)
C9B 0.092(3) 0.063(3) 0.082(3) 0.019(2) -0.044(3) -0.035(3)
C10B 0.074(3) 0.061(3) 0.059(2) 0.010(2) -0.031(2) -0.030(2)
C11B 0.121(4) 0.110(4) 0.058(3) 0.027(3) -0.033(3) -0.087(4)
C12B 0.102(4) 0.123(5) 0.055(3) 0.004(3) -0.013(3) -0.079(4)
C1E 0.069(3) 0.061(3) 0.098(4) 0.007(3) -0.042(3) -0.019(2)
C2E 0.127(5) 0.080(4) 0.113(5) 0.019(3) -0.064(4) -0.052(4)
C3E 0.152(6) 0.115(5) 0.115(5) 0.034(4) -0.078(5) -0.067(5)
C4E 0.132(5) 0.120(5) 0.139(6) 0.058(5) -0.082(5) -0.077(5)
C5E 0.151(6) 0.093(4) 0.158(6) 0.040(4) -0.098(5) -0.075(4)
C6E 0.121(5) 0.081(4) 0.118(5) 0.011(3) -0.067(4) -0.046(3)
C7E 0.064(3) 0.060(3) 0.087(3) -0.003(3) -0.031(3) -0.017(2)
C8E 0.063(3) 0.060(3) 0.083(3) -0.007(3) -0.029(2) -0.015(2)
C1F 0.070(3) 0.066(3) 0.058(2) 0.007(2) -0.029(2) -0.032(2)
C2F 0.085(3) 0.063(3) 0.082(3) 0.009(2) -0.018(3) -0.028(3)
C3F 0.090(4) 0.086(4) 0.081(4) -0.003(3) -0.012(3) -0.031(3)
C4F 0.100(4) 0.119(5) 0.070(3) 0.016(3) -0.029(3) -0.058(4)
C5F 0.136(5) 0.123(5) 0.105(4) 0.067(4) -0.076(4) -0.090(5)
C6F 0.090(3) 0.070(3) 0.095(4) 0.024(3) -0.050(3) -0.034(3)
C7F 0.075(3) 0.056(3) 0.069(3) 0.005(2) -0.035(3) -0.024(2)
C8F 0.066(3) 0.055(2) 0.067(3) 0.005(2) -0.032(3) -0.019(2)

loop_
_atom_site_label
_atom_site_type_symbol
_atom_site_fract_x
_atom_site_fract_y
_atom_site_fract_z
_atom_site_U_iso_or_equiv
_atom_site_thermal_displace_type
_atom_site_occupancy
_atom_site_calc_flag
_atom_site_refinement_flags
_atom_site_disorder_group
Cu1 Cu -0.77681(5) 0.41537(4) 0.11706(3) 0.0600(2) Uani 1 d . .
P1 P -0.20014(14) 0.05046(11) 0.25725(11) 0.0888(4) Uani 1 d . .
F1 F -0.3147(4) 0.1605(3) 0.2612(4) 0.170(2) Uani 1 d . .
F2 F -0.1756(6) 0.1061(4) 0.3274(4) 0.190(2) Uani 1 d . .
F3 F -0.0821(5) -0.0551(3) 0.2479(4) 0.205(3) Uani 1 d . .
F4 F -0.2143(6) -0.0079(4) 0.1873(5) 0.243(3) Uani 1 d . .
F5 F -0.1177(6) 0.0833(6) 0.1732(4) 0.227(3) Uani 1 d . .
F6 F -0.2900(7) 0.0327(6) 0.3443(5) 0.269(4) Uani 1 d . .
N1A N -0.8087(3) 0.3022(2) 0.0660(2) 0.0564(8) Uani 1 d . .
N2A N -0.8355(3) 0.3621(2) 0.2418(2) 0.0550(8) Uani 1 d . .
C1A C -0.7889(4) 0.2712(3) -0.0245(3) 0.0666(11) Uani 1 d . .
C2A C -0.7959(5) 0.1804(4) -0.0482(4) 0.0819(14) Uani 1 d . .
H2AA H -0.7806(5) 0.1602(4) -0.1116(4) 0.098 Uiso 1 calc R .
C3A C -0.8249(5) 0.1220(4) 0.0213(4) 0.0808(13) Uani 1 d . .
H3AA H -0.8303(5) 0.0622(4) 0.0056(4) 0.097 Uiso 1 calc R .
C4A C -0.8470(4) 0.1515(3) 0.1176(3) 0.0681(11) Uani 1 d . .
C5A C -0.8351(3) 0.2428(3) 0.1348(3) 0.0567(10) Uani 1 d . .
C6A C -0.8511(3) 0.2757(3) 0.2301(3) 0.0569(10) Uani 1 d . .
C7A C -0.8802(4) 0.2171(3) 0.3047(3) 0.0656(11) Uani 1 d . .
C8A C -0.8926(4) 0.2515(4) 0.3953(3) 0.0777(13) Uani 1 d . .
H8AA H -0.9097(4) 0.2144(4) 0.4466(3) 0.093 Uiso 1 calc R .
C9A C -0.8798(4) 0.3392(4) 0.4084(3) 0.0742(12) Uani 1 d . .
H9AA H -0.8891(4) 0.3625(4) 0.4688(3) 0.089 Uiso 1 calc R .
C10A C -0.8525(4) 0.3948(3) 0.3305(3) 0.0575(10) Uani 1 d . .
C11A C -0.8965(4) 0.1280(4) 0.2854(4) 0.0794(13) Uani 1 d . .
H11A H -0.9189(4) 0.0912(4) 0.3355(4) 0.095 Uiso 1 calc R .
C12A C -0.8800(4) 0.0969(4) 0.1962(4) 0.0793(13) Uani 1 d . .
H12A H -0.8904(4) 0.0385(4) 0.1856(4) 0.095 Uiso 1 calc R .
C1C C -0.7156(5) 0.4616(4) -0.2208(3) 0.0713(12) Uani 1 d . .
C2C C -0.8102(5) 0.5689(4) -0.2074(4) 0.0900(15) Uani 1 d . .
H2CA H -0.8892(5) 0.5945(4) -0.1555(4) 0.108 Uiso 1 calc R .
C3C C -0.7869(6) 0.6369(5) -0.2708(5) 0.102(2) Uani 1 d . .
H3CA H -0.8502(6) 0.7083(5) -0.2619(5) 0.123 Uiso 1 calc R .
C4C C -0.6715(7) 0.5999(5) -0.3462(5) 0.100(2) Uani 1 d . .
H4CA H -0.6557(7) 0.6465(5) -0.3881(5) 0.120 Uiso 1 calc R .
C5C C -0.5782(6) 0.4946(5) -0.3610(4) 0.097(2) Uani 1 d . .
H5CA H -0.4997(6) 0.4696(5) -0.4134(4) 0.117 Uiso 1 calc R .
C6C C -0.6000(5) 0.4253(4) -0.2986(4) 0.0835(14) Uani 1 d . .
H6CA H -0.5363(5) 0.3538(4) -0.3091(4) 0.100 Uiso 1 calc R .
C7C C -0.7398(5) 0.3928(4) -0.1536(3) 0.0728(12) Uani 1 d . .
C8C C -0.7617(4) 0.3374(4) -0.0954(3) 0.0713(12) Uani 1 d . .
C1D C -0.8527(4) 0.6736(3) 0.3864(3) 0.0616(10) Uani 1 d . .
C2D C -0.7895(5) 0.6796(4) 0.4374(4) 0.0859(14) Uani 1 d . .
H2DA H -0.7423(5) 0.6171(4) 0.4572(4) 0.103 Uiso 1 calc R .
C3D C -0.7945(6) 0.7746(4) 0.4596(4) 0.100(2) Uani 1 d . .
H3DA H -0.7513(6) 0.7766(4) 0.4941(4) 0.120 Uiso 1 calc R .
C4D C -0.8637(5) 0.8675(4) 0.4307(4) 0.0886(15) Uani 1 d . .
H4DA H -0.8667(5) 0.9324(4) 0.4449(4) 0.106 Uiso 1 calc R .
C5D C -0.9285(5) 0.8639(4) 0.3806(3) 0.0797(13) Uani 1 d . .
H5DA H -0.9762(5) 0.9270(4) 0.3617(3) 0.096 Uiso 1 calc R .
C6D C -0.9232(4) 0.7683(4) 0.3582(3) 0.0698(11) Uani 1 d . .
H6DA H -0.9670(4) 0.7668(4) 0.3240(3) 0.084 Uiso 1 calc R .
C7D C -0.8485(4) 0.5734(4) 0.3640(3) 0.0635(10) Uani 1 d . .
C8D C -0.8454(4) 0.4905(4) 0.3448(3) 0.0608(10) Uani 1 d . .
N1B N -0.5910(3) 0.3641(3) 0.0197(2) 0.0585(8) Uani 1 d . .
N2B N -0.8002(3) 0.5564(3) 0.0705(2) 0.0564(8) Uani 1 d . .
C1B C -0.4871(4) 0.2662(4) -0.0043(3) 0.0684(11) Uani 1 d . .
C2B C -0.3748(5) 0.2430(4) -0.0846(4) 0.0895(15) Uani 1 d . .
H2BA H -0.3045(5) 0.1739(4) -0.1010(4) 0.107 Uiso 1 calc R .
C3B C -0.3679(5) 0.3206(5) -0.1384(4) 0.092(2) Uani 1 d . .
H3BA H -0.2925(5) 0.3052(5) -0.1910(4) 0.110 Uiso 1 calc R .
C4B C -0.4736(4) 0.4239(4) -0.1155(3) 0.0715(12) Uani 1 d . .
C5B C -0.5838(4) 0.4409(3) -0.0359(3) 0.0597(10) Uani 1 d . .
C6B C -0.6963(4) 0.5452(3) -0.0071(3) 0.0594(10) Uani 1 d . .
C7B C -0.6938(5) 0.6304(4) -0.0584(3) 0.0699(12) Uani 1 d . .
C8B C -0.8054(5) 0.7317(4) -0.0255(4) 0.0840(14) Uani 1 d . .
H8BA H -0.8089(5) 0.7898(4) -0.0582(4) 0.101 Uiso 1 calc R .
C9B C -0.9080(5) 0.7441(4) 0.0543(4) 0.0783(13) Uani 1 d . .
H9BA H -0.9809(5) 0.8119(4) 0.0779(4) 0.094 Uiso 1 calc R .
C10B C -0.9054(4) 0.6551(3) 0.1019(3) 0.0650(11) Uani 1 d . .
C11B C -0.5797(6) 0.6098(5) -0.1398(3) 0.0848(15) Uani 1 d . .
H11B H -0.5784(6) 0.6655(5) -0.1747(3) 0.102 Uiso 1 calc R .
C12B C -0.4743(6) 0.5123(5) -0.1674(3) 0.090(2) Uani 1 d . .
H12B H -0.4013(6) 0.5018(5) -0.2204(3) 0.108 Uiso 1 calc R .
C1E C -0.5355(4) 0.0597(4) 0.1831(4) 0.0790(13) Uani 1 d . .
C2E C -0.5597(6) 0.0874(5) 0.2791(5) 0.101(2) Uani 1 d . .
H2EA H -0.5579(6) 0.1485(5) 0.2968(5) 0.122 Uiso 1 calc R .
C3E C -0.5863(7) 0.0255(6) 0.3482(5) 0.120(2) Uani 1 d . .
H3EA H -0.6043(7) 0.0456(6) 0.4124(5) 0.144 Uiso 1 calc R .
C4E C -0.5863(6) -0.0667(6) 0.3213(6) 0.116(2) Uani 1 d . .
H4EA H -0.6028(6) -0.1095(6) 0.3673(6) 0.139 Uiso 1 calc R .
C5E C -0.5622(7) -0.0947(5) 0.2284(6) 0.116(2) Uani 1 d . .
H5EA H -0.5626(7) -0.1567(5) 0.2110(6) 0.140 Uiso 1 calc R .
C6E C -0.5370(6) -0.0328(5) 0.1594(5) 0.101(2) Uani 1 d . .
H6EA H -0.5206(6) -0.0534(5) 0.0957(5) 0.122 Uiso 1 calc R .
C7E C -0.5127(4) 0.1284(4) 0.1136(4) 0.0766(13) Uani 1 d . .
C8E C -0.4989(4) 0.1886(4) 0.0586(4) 0.0757(12) Uani 1 d . .
C1F C -1.2048(4) 0.6903(3) 0.3465(3) 0.0641(11) Uani 1 d . .
C2F C -1.3128(5) 0.7910(4) 0.3872(4) 0.0864(14) Uani 1 d . .
H2FA H -1.3175(5) 0.8510(4) 0.3569(4) 0.104 Uiso 1 calc R .
C3F C -1.4132(5) 0.8037(5) 0.4715(4) 0.099(2) Uani 1 d . .
H3FA H -1.4852(5) 0.8719(5) 0.4970(4) 0.119 Uiso 1 calc R .
C4F C -1.4090(6) 0.7193(6) 0.5178(4) 0.097(2) Uani 1 d . .
H4FA H -1.4768(6) 0.7291(6) 0.5755(4) 0.116 Uiso 1 calc R .
C5F C -1.3033(7) 0.6185(6) 0.4789(5) 0.103(2) Uani 1 d . .
H5FA H -1.3002(7) 0.5597(6) 0.5105(5) 0.123 Uiso 1 calc R .
C6F C -1.2011(5) 0.6028(4) 0.3931(4) 0.0839(13) Uani 1 d . .
H6FA H -1.1306(5) 0.5338(4) 0.3671(4) 0.101 Uiso 1 calc R .
C7F C -1.0995(4) 0.6771(3) 0.2587(3) 0.0684(11) Uani 1 d . .
C8F C -1.0117(4) 0.6656(3) 0.1859(3) 0.0663(11) Uani 1 d . .

loop_
_atom_type_symbol
_atom_type_description
_atom_type_scat_dispersion_real
_atom_type_scat_dispersion_imag
_atom_type_scat_source
C C 0.0033 0.0016 'International Tables Vol C Tables 4.2.6.8 and 6.1.1.4'
H H 0.0000 0.0000 'International Tables Vol C Tables 4.2.6.8 and 6.1.1.4'
N N 0.0061 0.0033 'International Tables Vol C Tables 4.2.6.8 and 6.1.1.4'
F F 0.0171 0.0103 'International Tables Vol C Tables 4.2.6.8 and 6.1.1.4'
P P 0.1023 0.0942 'International Tables Vol C Tables 4.2.6.8 and 6.1.1.4'
Cu Cu 0.3201 1.2651 'International Tables Vol C Tables 4.2.6.8 and 6.1.1.4'

loop_
_geom_angle_atom_site_label_1
_geom_angle_atom_site_label_2
_geom_angle_atom_site_label_3
_geom_angle
_geom_angle_site_symmetry_1
_geom_angle_site_symmetry_3
_geom_angle_publ_flag
N2A Cu1 N2B 139.00(13) . . ?
N2A Cu1 N1B 126.61(13) . . ?
N2B Cu1 N1B 81.30(14) . . ?
N2A Cu1 N1A 81.61(13) . . ?
N2B Cu1 N1A 126.14(13) . . ?
N1B Cu1 N1A 101.22(13) . . ?
F4 P1 F6 92.9(5) . . ?
F4 P1 F3 89.3(3) . . ?
F6 P1 F3 96.0(4) . . ?
F4 P1 F5 91.2(4) . . ?
F6 P1 F5 173.1(4) . . ?
F3 P1 F5 89.6(4) . . ?
F4 P1 F1 91.0(3) . . ?
F6 P1 F1 87.9(4) . . ?
F3 P1 F1 176.1(3) . . ?
F5 P1 F1 86.5(3) . . ?
F4 P1 F2 176.2(3) . . ?
F6 P1 F2 89.2(4) . . ?
F3 P1 F2 87.3(3) . . ?
F5 P1 F2 87.1(4) . . ?
F1 P1 F2 92.3(3) . . ?
C1A N1A C5A 118.1(3) . . ?
C1A N1A Cu1 130.3(3) . . ?
C5A N1A Cu1 110.7(2) . . ?
C10A N2A C6A 117.8(3) . . ?
C10A N2A Cu1 129.1(3) . . ?
C6A N2A Cu1 113.0(2) . . ?
N1A C1A C2A 121.9(4) . . ?
N1A C1A C8C 116.2(4) . . ?
C2A C1A C8C 121.9(4) . . ?
C3A C2A C1A 120.0(4) . . ?
C2A C3A C4A 120.3(4) . . ?
C3A C4A C5A 116.0(4) . . ?
C3A C4A C12A 124.8(4) . . ?
C5A C4A C12A 119.2(4) . . ?
N1A C5A C4A 123.6(4) . . ?
N1A C5A C6A 116.8(3) . . ?
C4A C5A C6A 119.6(4) . . ?
N2A C6A C7A 123.9(4) . . ?
N2A C6A C5A 117.2(3) . . ?
C7A C6A C5A 119.0(4) . . ?
C8A C7A C6A 116.5(4) . . ?
C8A C7A C11A 123.9(4) . . ?
C6A C7A C11A 119.6(4) . . ?
C9A C8A C7A 120.1(4) . . ?
C8A C9A C10A 120.1(4) . . ?
N2A C10A C9A 121.6(4) . . ?
N2A C10A C8D 117.9(3) . . ?
C9A C10A C8D 120.5(4) . . ?
C12A C11A C7A 121.2(4) . . ?
C11A C12A C4A 121.4(4) . . ?
C6C C1C C2C 118.8(5) . . ?
C6C C1C C7C 121.5(4) . . ?
C2C C1C C7C 119.6(5) . . ?
C3C C2C C1C 120.1(5) . . ?
C4C C3C C2C 120.0(5) . . ?
C3C C4C C5C 120.5(5) . . ?
C4C C5C C6C 120.2(5) . . ?
C1C C6C C5C 120.3(5) . . ?
C8C C7C C1C 178.3(5) . . ?
C7C C8C C1A 179.5(5) . . ?
C2D C1D C6D 117.9(4) . . ?
C2D C1D C7D 121.7(4) . . ?
C6D C1D C7D 120.4(4) . . ?
C3D C2D C1D 121.8(5) . . ?
C2D C3D C4D 119.7(5) . . ?
C3D C4D C5D 119.6(5) . . ?
C6D C5D C4D 120.6(4) . . ?
C5D C6D C1D 120.4(4) . . ?
C8D C7D C1D 179.4(5) . . ?
C7D C8D C10A 174.4(4) . . ?
C1B N1B C5B 118.0(4) . . ?
C1B N1B Cu1 130.5(3) . . ?
C5B N1B Cu1 110.6(3) . . ?
C10B N2B C6B 118.3(3) . . ?
C10B N2B Cu1 128.6(3) . . ?
C6B N2B Cu1 112.9(3) . . ?
N1B C1B C2B 121.3(5) . . ?
N1B C1B C8E 115.8(4) . . ?
C2B C1B C8E 122.9(4) . . ?
C3B C2B C1B 120.2(5) . . ?
C2B C3B C4B 120.3(4) . . ?
C3B C4B C5B 116.6(4) . . ?
C3B C4B C12B 124.1(5) . . ?
C5B C4B C12B 119.2(5) . . ?
N1B C5B C4B 123.5(4) . . ?
N1B C5B C6B 116.4(3) . . ?
C4B C5B C6B 120.0(4) . . ?
N2B C6B C7B 123.3(4) . . ?
N2B C6B C5B 117.2(4) . . ?
C7B C6B C5B 119.5(4) . . ?
C8B C7B C6B 117.2(4) . . ?
C8B C7B C11B 124.0(4) . . ?
C6B C7B C11B 118.9(5) . . ?
C9B C8B C7B 119.6(4) . . ?
C8B C9B C10B 120.7(5) . . ?
N2B C10B C9B 120.9(4) . . ?
N2B C10B C8F 117.2(4) . . ?
C9B C10B C8F 121.9(4) . . ?
C12B C11B C7B 122.0(5) . . ?
C11B C12B C4B 120.4(4) . . ?
C6E C1E C2E 117.8(5) . . ?
C6E C1E C7E 122.7(5) . . ?
C2E C1E C7E 119.5(5) . . ?
C3E C2E C1E 120.9(6) . . ?
C4E C3E C2E 119.5(6) . . ?
C5E C4E C3E 120.2(6) . . ?
C4E C5E C6E 120.8(6) . . ?
C5E C6E C1E 120.9(6) . . ?
C8E C7E C1E 177.2(5) . . ?
C7E C8E C1B 177.1(5) . . ?
C6F C1F C2F 118.0(4) . . ?
C6F C1F C7F 121.0(4) . . ?
C2F C1F C7F 121.0(4) . . ?
C3F C2F C1F 121.0(5) . . ?
C4F C3F C2F 121.1(5) . . ?
C3F C4F C5F 119.1(5) . . ?
C4F C5F C6F 121.1(5) . . ?
C1F C6F C5F 119.7(5) . . ?
C8F C7F C1F 179.6(4) . . ?
C7F C8F C10B 176.9(5) . . ?

loop_
_geom_bond_atom_site_label_1
_geom_bond_atom_site_label_2
_geom_bond_distance
_geom_bond_site_symmetry_2
_geom_bond_publ_flag
Cu1 N2A 2.000(3) . ?
Cu1 N2B 2.003(3) . ?
Cu1 N1B 2.081(3) . ?
Cu1 N1A 2.087(3) . ?
P1 F4 1.493(4) . ?
P1 F6 1.494(5) . ?
P1 F3 1.532(4) . ?
P1 F5 1.534(5) . ?
P1 F1 1.564(4) . ?
P1 F2 1.568(4) . ?
N1A C1A 1.344(5) . ?
N1A C5A 1.348(5) . ?
N2A C10A 1.339(5) . ?
N2A C6A 1.360(5) . ?
C1A C2A 1.401(6) . ?
C1A C8C 1.440(6) . ?
C2A C3A 1.354(7) . ?
C3A C4A 1.413(6) . ?
C4A C5A 1.418(6) . ?
C4A C12A 1.421(6) . ?
C5A C6A 1.443(6) . ?
C6A C7A 1.406(5) . ?
C7A C8A 1.399(6) . ?
C7A C11A 1.435(6) . ?
C8A C9A 1.361(6) . ?
C9A C10A 1.407(5) . ?
C10A C8D 1.430(6) . ?
C11A C12A 1.343(7) . ?
C1C C6C 1.376(7) . ?
C1C C2C 1.395(7) . ?
C1C C7C 1.423(7) . ?
C2C C3C 1.378(7) . ?
C3C C4C 1.357(8) . ?
C4C C5C 1.368(8) . ?
C5C C6C 1.376(7) . ?
C7C C8C 1.192(6) . ?
C1D C2D 1.383(6) . ?
C1D C6D 1.390(6) . ?
C1D C7D 1.440(6) . ?
C2D C3D 1.363(7) . ?
C3D C4D 1.373(7) . ?
C4D C5D 1.376(7) . ?
C5D C6D 1.370(6) . ?
C7D C8D 1.197(6) . ?
N1B C1B 1.341(5) . ?
N1B C5B 1.357(5) . ?
N2B C10B 1.349(5) . ?
N2B C6B 1.356(5) . ?
C1B C2B 1.398(6) . ?
C1B C8E 1.441(7) . ?
C2B C3B 1.351(7) . ?
C3B C4B 1.396(7) . ?
C4B C5B 1.398(6) . ?
C4B C12B 1.441(7) . ?
C5B C6B 1.436(6) . ?
C6B C7B 1.408(6) . ?
C7B C8B 1.405(7) . ?
C7B C11B 1.428(7) . ?
C8B C9B 1.357(7) . ?
C9B C10B 1.411(6) . ?
C10B C8F 1.425(6) . ?
C11B C12B 1.343(7) . ?
C1E C6E 1.382(7) . ?
C1E C2E 1.392(7) . ?
C1E C7E 1.439(7) . ?
C2E C3E 1.377(8) . ?
C3E C4E 1.382(9) . ?
C4E C5E 1.348(9) . ?
C5E C6E 1.371(8) . ?
C7E C8E 1.186(7) . ?
C1F C6F 1.385(6) . ?
C1F C2F 1.385(6) . ?
C1F C7F 1.436(6) . ?
C2F C3F 1.375(7) . ?
C3F C4F 1.343(8) . ?
C4F C5F 1.372(8) . ?
C5F C6F 1.388(7) . ?
C7F C8F 1.193(6) . ?
